data_4101573
loop_
_publ_author_name
'Denmark, Scott E'
'Montgomery, Justin I'
'Kramps, Laurenz A'

_publ_contact_author
; 
Scott E. Denmark 
University of Illinois 
Department of Chemistry, Box 18-5 
600 South Mathews Avenue 
Urbana, Illinois  61801 
USA 
;
_publ_section_title
;
 Synthesis, X-ray crystallography, and computational analysis of
 1-azafenestranes.
;
_journal_issue 35
_journal_name_full 'Journal of the American Chemical Society'
_journal_page_first 11620
_journal_page_last 11630
_journal_paper_doi 10.1021/ja0632759
_journal_volume 128
_journal_year 2006
_chemical_formula_moiety 'C12 H22 B N'
_chemical_formula_sum 'C12 H22 B N'
_chemical_formula_weight 191.12
_chemical_name_systematic
; 
? 
;
_space_group_IT_number 4
_symmetry_cell_setting monoclinic
_symmetry_space_group_name_Hall 'P 2yb'
_symmetry_space_group_name_H-M 'P 1 21 1'
_atom_sites_solution_hydrogens geom
_atom_sites_solution_primary direct
_atom_sites_solution_secondary difmap
_audit_creation_method SHELXL-97
_audit_update_record
; 
? 
;
_cell_angle_alpha 90.00
_cell_angle_beta 111.517(4)
_cell_angle_gamma 90.00
_cell_formula_units_Z 2
_cell_length_a 6.2685(13)
_cell_length_b 12.772(3)
_cell_length_c 7.5043(15)
_cell_measurement_reflns_used 536
_cell_measurement_temperature 193(2)
_cell_measurement_theta_max 19.16
_cell_measurement_theta_min 2.92
_cell_volume 558.93(19)
_computing_cell_refinement 'SAINT V5 (Bruker, 1998)'
_computing_data_collection 'SMART V5 (Bruker, 1998)'
_computing_data_reduction 'SAINT V5 (Bruker, 1998)'
_computing_molecular_graphics 'SHELXTL V5 (Bruker, 1998)'
_computing_publication_material 'CIFTAB (Sheldrick, 1998)'
_computing_structure_refinement 'SHELXTL V5 (Bruker, 1998)'
_computing_structure_solution 'SHELXTL V5 (Bruker, 1998)'
_diffrn_ambient_temperature 193(2)
_diffrn_measured_fraction_theta_full 1.000
_diffrn_measured_fraction_theta_max 1.000
_diffrn_measurement_device 'Siemens Platform/CCD'
_diffrn_measurement_method 'profile data from \w scans'
_diffrn_radiation_monochromator graphite
_diffrn_radiation_source 'normal-focus sealed tube'
_diffrn_radiation_type MoK\a
_diffrn_radiation_wavelength 0.71073
_diffrn_radiation_wavelength_id p00ra
_diffrn_reflns_av_R_equivalents 0.0945
_diffrn_reflns_av_sigmaI/netI 0.0806
_diffrn_reflns_limit_h_max 7
_diffrn_reflns_limit_h_min -7
_diffrn_reflns_limit_k_max 15
_diffrn_reflns_limit_k_min -15
_diffrn_reflns_limit_l_max 9
_diffrn_reflns_limit_l_min -9
_diffrn_reflns_number 5835
_diffrn_reflns_theta_full 25.34
_diffrn_reflns_theta_max 25.34
_diffrn_reflns_theta_min 2.92
_diffrn_standards_decay_% 1.7
_diffrn_standards_interval_time 654
_diffrn_standards_number 9
_exptl_absorpt_coefficient_mu 0.064
_exptl_absorpt_correction_T_max 0.9987
_exptl_absorpt_correction_T_min 0.9830
_exptl_absorpt_correction_type integration
_exptl_absorpt_process_details '(Bruker, 1998)'
_exptl_crystal_colour colorless
_exptl_crystal_density_diffrn 1.136
_exptl_crystal_density_meas ?
_exptl_crystal_description platy
_exptl_crystal_F_000 212
_exptl_crystal_id p00ra
_exptl_crystal_preparation
; 
The data crystal was mounted using oil (Parantone-N, Exxon) to a 
thin glass fiber with the (-1 -1 -1) scattering planes roughly normal 
to the spindle axis. 
;
_exptl_crystal_size_max 0.20
_exptl_crystal_size_mid 0.20
_exptl_crystal_size_min 0.02
_refine_diff_density_max 0.122
_refine_diff_density_min -0.107
_refine_diff_density_rms 0.028
_refine_ls_abs_structure_details 'Flack H D (1983), Acta Cryst. A39, 876-881'
_refine_ls_abs_structure_Flack -10(10)
_refine_ls_extinction_coef 0.038(4)
_refine_ls_extinction_expression Fc^*^=kFc[1+0.001xFc^2^\l^3^/sin(2\q)]^-1/4^
_refine_ls_extinction_method SHELXL
_refine_ls_goodness_of_fit_ref 0.976
_refine_ls_hydrogen_treatment refall
_refine_ls_matrix_type full
_refine_ls_number_parameters 216
_refine_ls_number_reflns 1074
_refine_ls_number_restraints 1
_refine_ls_restrained_S_all 0.975
_refine_ls_R_factor_all 0.0846
_refine_ls_R_factor_gt 0.0423
_refine_ls_shift/su_max 0.000
_refine_ls_shift/su_mean 0.000
_refine_ls_structure_factor_coef Fsqd
_refine_ls_weighting_details 'calc w=1/[\s^2^(Fo^2^)+(0.0185P)^2^+0.0000P] where P=(Fo^2^+2Fc^2^)/3'
_refine_ls_weighting_scheme calc
_refine_ls_wR_factor_gt 0.0494
_refine_ls_wR_factor_ref 0.0558
_reflns_number_gt 722
_reflns_number_total 1074
_reflns_threshold_expression >2sigma(I)
_cod_data_source_file ja0632759rom20060510_021537.cif
_cod_data_source_block p00ra
_cod_depositor_comments
;
The following automatic conversions were performed:
'_symmetry_cell_setting' value 'Monoclinic' changed to 'monoclinic'
according to '/home/saulius/struct/CIF-dictionaries/cif_core.dic'
dictionary named 'cif_core.dic' version 2.4.1 from 2010-06-29.

Automatic conversion script
Id: cif_fix_enum 1527 2010-12-29 10:47:43Z saulius 
;
_cod_original_sg_symbol_H-M 'P2(1)   '
_cod_database_code 4101573

loop_
_symmetry_equiv_pos_as_xyz
'x, y, z'
'-x, y+1/2, -z'

loop_
_atom_site_label
_atom_site_type_symbol
_atom_site_fract_x
_atom_site_fract_y
_atom_site_fract_z
_atom_site_U_iso_or_equiv
_atom_site_adp_type
_atom_site_occupancy
_atom_site_symmetry_multiplicity
_atom_site_calc_flag
N1 N 0.3734(3) 0.3687(2) 0.0015(3) 0.0296(6) Uani 1 1 d
H1A H 0.370(4) 0.348(3) -0.284(3) 0.039(7) Uiso 1 1 d
H1C H 0.656(5) 0.412(2) -0.118(4) 0.049(9) Uiso 1 1 d
H1B H 0.596(4) 0.269(2) -0.098(3) 0.025(7) Uiso 1 1 d
C2 C 0.1831(6) 0.2892(3) -0.0361(6) 0.0372(9) Uani 1 1 d
H2A H 0.120(5) 0.264(3) -0.186(4) 0.055(10) Uiso 1 1 d
H2B H 0.056(4) 0.323(2) -0.010(4) 0.039(10) Uiso 1 1 d
C3 C 0.2907(7) 0.2024(3) 0.1031(5) 0.0406(10) Uani 1 1 d
H3A H 0.394(6) 0.162(2) 0.063(5) 0.046(10) Uiso 1 1 d
H3B H 0.176(5) 0.149(3) 0.125(4) 0.058(11) Uiso 1 1 d
C4 C 0.4242(6) 0.2608(3) 0.2880(5) 0.0315(9) Uani 1 1 d
H4 H 0.321(4) 0.282(2) 0.350(3) 0.025(8) Uiso 1 1 d
C5 C 0.6403(6) 0.2080(3) 0.4242(5) 0.0418(10) Uani 1 1 d
H5A H 0.676(4) 0.231(2) 0.556(4) 0.036(9) Uiso 1 1 d
H5B H 0.621(5) 0.127(3) 0.421(5) 0.055(11) Uiso 1 1 d
C6 C 0.8278(6) 0.2402(3) 0.3543(5) 0.0387(10) Uani 1 1 d
H6A H 0.823(4) 0.198(2) 0.247(4) 0.024(8) Uiso 1 1 d
H6B H 0.990(5) 0.236(2) 0.457(4) 0.038(9) Uiso 1 1 d
C7 C 0.7706(5) 0.3530(3) 0.2869(4) 0.0298(8) Uani 1 1 d
H7 H 0.814(4) 0.370(3) 0.185(3) 0.027(7) Uiso 1 1 d
C8 C 0.8571(6) 0.4371(3) 0.4414(5) 0.0407(10) Uani 1 1 d
H8A H 0.854(4) 0.4088(19) 0.566(4) 0.026(8) Uiso 1 1 d
H8B H 1.002(5) 0.453(2) 0.457(4) 0.034(10) Uiso 1 1 d
C9 C 0.6826(6) 0.5251(3) 0.3658(6) 0.0414(10) Uani 1 1 d
H9A H 0.701(5) 0.558(2) 0.258(4) 0.050(11) Uiso 1 1 d
H9B H 0.698(5) 0.575(3) 0.470(5) 0.056(11) Uiso 1 1 d
C10 C 0.4570(5) 0.4659(3) 0.3038(5) 0.0302(9) Uani 1 1 d
H10 H 0.429(4) 0.448(2) 0.417(3) 0.021(8) Uiso 1 1 d
C11 C 0.2522(6) 0.5139(3) 0.1470(5) 0.0362(9) Uani 1 1 d
H11A H 0.103(4) 0.487(2) 0.154(3) 0.027(8) Uiso 1 1 d
H11B H 0.262(4) 0.588(3) 0.155(4) 0.032(9) Uiso 1 1 d
C12 C 0.2794(6) 0.4779(3) -0.0355(5) 0.0396(10) Uani 1 1 d
H12A H 0.147(5) 0.481(2) -0.140(4) 0.024(9) Uiso 1 1 d
H12B H 0.415(6) 0.523(3) -0.066(4) 0.070(12) Uiso 1 1 d
C13 C 0.5066(4) 0.3619(3) 0.2210(3) 0.0247(6) Uani 1 1 d
B14 B 0.5133(7) 0.3432(4) -0.1410(6) 0.0400(12) Uani 1 1 d

loop_
_atom_site_aniso_label
_atom_site_aniso_U_11
_atom_site_aniso_U_22
_atom_site_aniso_U_33
_atom_site_aniso_U_23
_atom_site_aniso_U_13
_atom_site_aniso_U_12
N1 0.0254(14) 0.0332(15) 0.0267(13) -0.0015(16) 0.0053(11) -0.0006(16)
C2 0.033(2) 0.032(2) 0.043(2) -0.0131(19) 0.0110(18) -0.0076(18)
C3 0.043(2) 0.026(2) 0.056(3) -0.005(2) 0.022(2) -0.004(2)
C4 0.027(2) 0.032(2) 0.038(2) 0.0032(18) 0.0154(17) 0.0015(18)
C5 0.047(2) 0.038(3) 0.043(3) 0.015(2) 0.020(2) 0.004(2)
C6 0.036(2) 0.040(3) 0.038(2) 0.006(2) 0.0108(19) 0.0072(19)
C7 0.0278(17) 0.038(2) 0.0234(17) 0.0023(19) 0.0095(15) -0.003(2)
C8 0.026(2) 0.057(3) 0.035(2) 0.000(2) 0.0058(18) -0.0047(19)
C9 0.035(2) 0.047(3) 0.037(2) -0.008(2) 0.007(2) -0.0041(19)
C10 0.030(2) 0.035(2) 0.0280(19) 0.0002(17) 0.0135(17) -0.0013(17)
C11 0.032(2) 0.031(3) 0.043(2) -0.0039(19) 0.0114(18) 0.001(2)
C12 0.035(2) 0.041(3) 0.034(2) 0.009(2) 0.0027(19) 0.012(2)
C13 0.0214(16) 0.0319(15) 0.0204(15) -0.0018(19) 0.0070(13) -0.0006(18)
B14 0.038(2) 0.055(4) 0.028(2) 0.003(2) 0.0129(19) 0.008(2)

loop_
_atom_type_symbol
_atom_type_description
_atom_type_scat_dispersion_real
_atom_type_scat_dispersion_imag
_atom_type_scat_source
C C 0.0033 0.0000 'International Tables Vol C Tables 4.2.6.8 and 6.1.1.4'
H H 0.0000 0.0000 'International Tables Vol C Tables 4.2.6.8 and 6.1.1.4'
B B 0.0013 0.0000 'International Tables Vol C Tables 4.2.6.8 and 6.1.1.4'
N N 0.0061 0.0000 'International Tables Vol C Tables 4.2.6.8 and 6.1.1.4'

loop_
_exptl_crystal_face_index_h
_exptl_crystal_face_index_k
_exptl_crystal_face_index_l
_exptl_crystal_face_perp_dist
0.00 1.00 0.00 0.0100
0.00 -1.00 0.00 0.0100
0.00 0.00 1.00 0.1000
0.00 0.00 -1.00 0.1000
1.00 1.00 0.00 0.0800
-1.00 -1.00 2.00 0.1200

loop_
_geom_angle_atom_site_label_1
_geom_angle_atom_site_label_2
_geom_angle_atom_site_label_3
_geom_angle
C12 N1 C2 111.1(2)
C12 N1 C13 105.7(3)
C2 N1 C13 103.9(2)
C12 N1 B14 109.3(3)
C2 N1 B14 108.6(3)
C13 N1 B14 118.1(2)
C3 C2 N1 104.1(3)
C3 C2 H2A 113.8(18)
N1 C2 H2A 110.4(16)
C3 C2 H2B 111.6(16)
N1 C2 H2B 108.3(15)
H2A C2 H2B 109(2)
C2 C3 C4 103.2(3)
C2 C3 H3A 111.3(18)
C4 C3 H3A 110(2)
C2 C3 H3B 115.7(18)
C4 C3 H3B 110.7(18)
H3A C3 H3B 106(3)
C5 C4 C3 116.8(3)
C5 C4 C13 105.5(3)
C3 C4 C13 104.5(3)
C5 C4 H4 112.8(15)
C3 C4 H4 109.6(16)
C13 C4 H4 106.8(16)
C6 C5 C4 105.1(3)
C6 C5 H5A 110.7(16)
C4 C5 H5A 111.1(17)
C6 C5 H5B 111.2(17)
C4 C5 H5B 110.7(18)
H5A C5 H5B 108(3)
C5 C6 C7 104.7(3)
C5 C6 H6A 110.4(16)
C7 C6 H6A 108.9(17)
C5 C6 H6B 113.9(15)
C7 C6 H6B 110.4(17)
H6A C6 H6B 108(2)
C8 C7 C6 116.0(3)
C8 C7 C13 103.4(3)
C6 C7 C13 105.6(3)
C8 C7 H7 109.1(19)
C6 C7 H7 113(2)
C13 C7 H7 108.9(15)
C7 C8 C9 103.3(3)
C7 C8 H8A 109.3(14)
C9 C8 H8A 110.6(15)
C7 C8 H8B 109(2)
C9 C8 H8B 116(2)
H8A C8 H8B 109(2)
C10 C9 C8 101.9(3)
C10 C9 H9A 110.3(19)
C8 C9 H9A 110.2(17)
C10 C9 H9B 111.9(19)
C8 C9 H9B 109(2)
H9A C9 H9B 113(3)
C11 C10 C9 117.7(3)
C11 C10 C13 105.9(2)
C9 C10 C13 104.4(3)
C11 C10 H10 114.2(15)
C9 C10 H10 107.6(14)
C13 C10 H10 106.0(16)
C12 C11 C10 103.6(3)
C12 C11 H11A 110.8(14)
C10 C11 H11A 110.9(13)
C12 C11 H11B 109.3(17)
C10 C11 H11B 109.8(17)
H11A C11 H11B 112(2)
N1 C12 C11 106.4(3)
N1 C12 H12A 112(2)
C11 C12 H12A 113.4(18)
N1 C12 H12B 103.8(17)
C11 C12 H12B 112.2(17)
H12A C12 H12B 109(2)
C4 C13 C10 116.6(2)
C4 C13 C7 106.3(3)
C10 C13 C7 106.4(3)
C4 C13 N1 106.2(3)
C10 C13 N1 105.6(3)
C7 C13 N1 116.1(2)
N1 B14 H1A 100.3(12)
N1 B14 H1C 107.6(13)
H1A B14 H1C 113(2)
N1 B14 H1B 107.1(14)
H1A B14 H1B 118(2)
H1C B14 H1B 110.4(18)

loop_
_geom_bond_atom_site_label_1
_geom_bond_atom_site_label_2
_geom_bond_distance
N1 C12 1.501(4)
N1 C2 1.512(4)
N1 C13 1.552(3)
N1 B14 1.644(4)
C2 C3 1.502(5)
C2 H2A 1.09(3)
C2 H2B 0.99(3)
C3 C4 1.526(5)
C3 H3A 0.96(3)
C3 H3B 1.05(3)
C4 C5 1.522(5)
C4 C13 1.542(5)
C4 H4 0.96(2)
C5 C6 1.509(5)
C5 H5A 0.98(3)
C5 H5B 1.04(3)
C6 C7 1.526(5)
C6 H6A 0.96(3)
C6 H6B 1.03(3)
C7 C8 1.526(5)
C7 C13 1.547(3)
C7 H7 0.93(2)
C8 C9 1.526(5)
C8 H8A 1.01(3)
C8 H8B 0.90(3)
C9 C10 1.518(4)
C9 H9A 0.96(3)
C9 H9B 0.98(4)
C10 C11 1.517(4)
C10 C13 1.546(5)
C10 H10 0.96(3)
C11 C12 1.512(5)
C11 H11A 1.01(2)
C11 H11B 0.95(3)
C12 H12A 0.91(3)
C12 H12B 1.12(4)
B14 H1A 1.12(2)
B14 H1C 1.22(3)
B14 H1B 1.08(3)

loop_
_geom_torsion_atom_site_label_1
_geom_torsion_atom_site_label_2
_geom_torsion_atom_site_label_3
_geom_torsion_atom_site_label_4
_geom_torsion
C12 N1 C2 C3 -148.6(3)
C13 N1 C2 C3 -35.4(3)
B14 N1 C2 C3 91.2(3)
N1 C2 C3 C4 43.5(3)
C2 C3 C4 C5 -149.9(3)
C2 C3 C4 C13 -33.8(3)
C3 C4 C5 C6 85.8(4)
C13 C4 C5 C6 -29.7(4)
C4 C5 C6 C7 36.6(4)
C5 C6 C7 C8 84.8(3)
C5 C6 C7 C13 -29.0(4)
C6 C7 C8 C9 -151.4(3)
C13 C7 C8 C9 -36.4(4)
C7 C8 C9 C10 46.0(4)
C8 C9 C10 C11 -153.9(3)
C8 C9 C10 C13 -36.9(3)
C9 C10 C11 C12 84.5(4)
C13 C10 C11 C12 -31.7(4)
C2 N1 C12 C11 85.4(3)
C13 N1 C12 C11 -26.8(3)
B14 N1 C12 C11 -154.8(3)
C10 C11 C12 N1 36.6(4)
C5 C4 C13 C10 -106.9(3)
C3 C4 C13 C10 129.4(3)
C5 C4 C13 C7 11.5(4)
C3 C4 C13 C7 -112.2(3)
C5 C4 C13 N1 135.7(3)
C3 C4 C13 N1 12.0(3)
C11 C10 C13 C4 -102.1(3)
C9 C10 C13 C4 133.1(3)
C11 C10 C13 C7 139.5(3)
C9 C10 C13 C7 14.6(3)
C11 C10 C13 N1 15.6(3)
C9 C10 C13 N1 -109.3(3)
C8 C7 C13 C4 -111.6(3)
C6 C7 C13 C4 10.7(3)
C8 C7 C13 C10 13.3(3)
C6 C7 C13 C10 135.6(3)
C8 C7 C13 N1 130.5(3)
C6 C7 C13 N1 -107.2(3)
C12 N1 C13 C4 131.1(3)
C2 N1 C13 C4 14.0(3)
B14 N1 C13 C4 -106.3(3)
C12 N1 C13 C10 6.7(3)
C2 N1 C13 C10 -110.4(3)
B14 N1 C13 C10 129.3(3)
C12 N1 C13 C7 -110.9(3)
C2 N1 C13 C7 131.9(3)
B14 N1 C13 C7 11.6(5)
